data_1008673
loop_
_publ_author_name
'Verni\`ere, A.'
'Lejay, P.'
'Bordet, P.'
'Chenavas, J.'
'Brison, J. P.'
'Haen, P.'
'Boucherle, J. X.'

_publ_section_title
;
Crystal structures and physical properties of some new ternary
compounds U2 T3X (T= Ru, Os; X= Si, Ge)
;
_journal_coden_ASTM JALCEU
_journal_issue 1-2
_journal_name_full 'Journal of Alloys and Compounds'
_journal_page_first 251
_journal_page_last 255
_journal_paper_doi 10.1016/0925-8388(94)91108-8
_journal_volume 209
_journal_year 1994
_chemical_formula_structural 'U2 Os3.32 Si0.68'
_chemical_formula_sum 'Os3.32 Si0.68 U2'
_chemical_name_systematic 'Uranium osmium silicide (2/3.3/0.7)'
_space_group_IT_number 227
_symmetry_cell_setting cubic
_symmetry_space_group_name_Hall '-F 4vw 2vw 3'
_symmetry_space_group_name_H-M 'F d -3 m :2'
_cell_angle_alpha 90
_cell_angle_beta 90
_cell_angle_gamma 90
_cell_formula_units_Z 4
_cell_length_a 7.436(2)
_cell_length_b 7.436(2)
_cell_length_c 7.436(2)
_cell_volume 411.2
_database_code_amcsd 0016559
_exptl_crystal_density_diffrn 18.200
_refine_ls_R_factor_all 0.049
_cod_original_sg_symbol_H-M 'F d -3 m Z'
_cod_original_formula_sum 'Os3.32 Si.68 U2'
_cod_database_code 1008673

loop_
_symmetry_equiv_pos_as_xyz
x,y,z
x,1/4-y,1/4-z
1/4-x,y,1/4-z
1/4-x,1/4-y,z
y,z,x
1/4-y,1/4-z,x
y,1/4-z,1/4-x
1/4-y,z,1/4-x
z,x,y
1/4-z,x,1/4-y
1/4-z,1/4-x,y
z,1/4-x,1/4-y
x,z,y
x,1/4-z,1/4-y
1/4-x,1/4-z,y
1/4-x,z,1/4-y
y,x,z
1/4-y,x,1/4-z
y,1/4-x,1/4-z
1/4-y,1/4-x,z
z,y,x
1/4-z,1/4-y,x
1/4-z,y,1/4-x
z,1/4-y,1/4-x
-x,-y,-z
-x,3/4+y,3/4+z
3/4+x,-y,3/4+z
3/4+x,3/4+y,-z
-y,-z,-x
3/4+y,3/4+z,-x
-y,3/4+z,3/4+x
3/4+y,-z,3/4+x
-z,-x,-y
3/4+z,-x,3/4+y
3/4+z,3/4+x,-y
-z,3/4+x,3/4+y
-x,-z,-y
-x,3/4+z,3/4+y
3/4+x,3/4+z,-y
3/4+x,-z,3/4+y
-y,-x,-z
3/4+y,-x,3/4+z
-y,3/4+x,3/4+z
3/4+y,3/4+x,-z
-z,-y,-x
3/4+z,3/4+y,-x
3/4+z,-y,3/4+x
-z,3/4+y,3/4+x
x,1/2+y,1/2+z
1/2+x,y,1/2+z
1/2+x,1/2+y,z
x,3/4-y,3/4-z
1/2+x,1/4-y,3/4-z
1/2+x,3/4-y,1/4-z
1/4-x,1/2+y,3/4-z
3/4-x,y,3/4-z
3/4-x,1/2+y,1/4-z
1/4-x,3/4-y,1/2+z
3/4-x,1/4-y,1/2+z
3/4-x,3/4-y,z
y,1/2+z,1/2+x
1/2+y,z,1/2+x
1/2+y,1/2+z,x
1/4-y,3/4-z,1/2+x
3/4-y,1/4-z,1/2+x
3/4-y,3/4-z,x
y,3/4-z,3/4-x
1/2+y,1/4-z,3/4-x
1/2+y,3/4-z,1/4-x
1/4-y,1/2+z,3/4-x
3/4-y,z,3/4-x
3/4-y,1/2+z,1/4-x
z,1/2+x,1/2+y
1/2+z,x,1/2+y
1/2+z,1/2+x,y
1/4-z,1/2+x,3/4-y
3/4-z,x,3/4-y
3/4-z,1/2+x,1/4-y
1/4-z,3/4-x,1/2+y
3/4-z,1/4-x,1/2+y
3/4-z,3/4-x,y
z,3/4-x,3/4-y
1/2+z,1/4-x,3/4-y
1/2+z,3/4-x,1/4-y
x,1/2+z,1/2+y
1/2+x,z,1/2+y
1/2+x,1/2+z,y
x,3/4-z,3/4-y
1/2+x,1/4-z,3/4-y
1/2+x,3/4-z,1/4-y
1/4-x,3/4-z,1/2+y
3/4-x,1/4-z,1/2+y
3/4-x,3/4-z,y
1/4-x,1/2+z,3/4-y
3/4-x,z,3/4-y
3/4-x,1/2+z,1/4-y
y,1/2+x,1/2+z
1/2+y,x,1/2+z
1/2+y,1/2+x,z
1/4-y,1/2+x,3/4-z
3/4-y,x,3/4-z
3/4-y,1/2+x,1/4-z
y,3/4-x,3/4-z
1/2+y,1/4-x,3/4-z
1/2+y,3/4-x,1/4-z
1/4-y,3/4-x,1/2+z
3/4-y,1/4-x,1/2+z
3/4-y,3/4-x,z
z,1/2+y,1/2+x
1/2+z,y,1/2+x
1/2+z,1/2+y,x
1/4-z,3/4-y,1/2+x
3/4-z,1/4-y,1/2+x
3/4-z,3/4-y,x
1/4-z,1/2+y,3/4-x
3/4-z,y,3/4-x
3/4-z,1/2+y,1/4-x
z,3/4-y,3/4-x
1/2+z,1/4-y,3/4-x
1/2+z,3/4-y,1/4-x
-x,1/2-y,1/2-z
1/2-x,-y,1/2-z
1/2-x,1/2-y,-z
-x,1/4+y,1/4+z
1/2-x,3/4+y,1/4+z
1/2-x,1/4+y,3/4+z
3/4+x,1/2-y,1/4+z
1/4+x,-y,1/4+z
1/4+x,1/2-y,3/4+z
3/4+x,1/4+y,1/2-z
1/4+x,3/4+y,1/2-z
1/4+x,1/4+y,-z
-y,1/2-z,1/2-x
1/2-y,-z,1/2-x
1/2-y,1/2-z,-x
3/4+y,1/4+z,1/2-x
1/4+y,3/4+z,1/2-x
1/4+y,1/4+z,-x
-y,1/4+z,1/4+x
1/2-y,3/4+z,1/4+x
1/2-y,1/4+z,3/4+x
3/4+y,1/2-z,1/4+x
1/4+y,-z,1/4+x
1/4+y,1/2-z,3/4+x
-z,1/2-x,1/2-y
1/2-z,-x,1/2-y
1/2-z,1/2-x,-y
3/4+z,1/2-x,1/4+y
1/4+z,-x,1/4+y
1/4+z,1/2-x,3/4+y
3/4+z,1/4+x,1/2-y
1/4+z,3/4+x,1/2-y
1/4+z,1/4+x,-y
-z,1/4+x,1/4+y
1/2-z,3/4+x,1/4+y
1/2-z,1/4+x,3/4+y
-x,1/2-z,1/2-y
1/2-x,-z,1/2-y
1/2-x,1/2-z,-y
-x,1/4+z,1/4+y
1/2-x,3/4+z,1/4+y
1/2-x,1/4+z,3/4+y
3/4+x,1/4+z,1/2-y
1/4+x,3/4+z,1/2-y
1/4+x,1/4+z,-y
3/4+x,1/2-z,1/4+y
1/4+x,-z,1/4+y
1/4+x,1/2-z,3/4+y
-y,1/2-x,1/2-z
1/2-y,-x,1/2-z
1/2-y,1/2-x,-z
3/4+y,1/2-x,1/4+z
1/4+y,-x,1/4+z
1/4+y,1/2-x,3/4+z
-y,1/4+x,1/4+z
1/2-y,3/4+x,1/4+z
1/2-y,1/4+x,3/4+z
3/4+y,1/4+x,1/2-z
1/4+y,3/4+x,1/2-z
1/4+y,1/4+x,-z
-z,1/2-y,1/2-x
1/2-z,-y,1/2-x
1/2-z,1/2-y,-x
3/4+z,1/4+y,1/2-x
1/4+z,3/4+y,1/2-x
1/4+z,1/4+y,-x
3/4+z,1/2-y,1/4+x
1/4+z,-y,1/4+x
1/4+z,1/2-y,3/4+x
-z,1/4+y,1/4+x
1/2-z,3/4+y,1/4+x
1/2-z,1/4+y,3/4+x

loop_
_atom_site_label
_atom_site_type_symbol
_atom_site_symmetry_multiplicity
_atom_site_Wyckoff_symbol
_atom_site_fract_x
_atom_site_fract_y
_atom_site_fract_z
_atom_site_occupancy
_atom_site_attached_hydrogens
_atom_site_calc_flag
U1 U0 8 a 0.125 0.125 0.125(5) 1. 0 d
Os1 Os0 16 d 0.5 0.5 0.5 0.83 0 d
Si1 Si0 16 d 0.5 0.5 0.5 0.17 0 d

loop_
_atom_type_symbol
_atom_type_oxidation_number
U0 0.000
Os0 0.000
Si0 0.000

loop_
_cod_related_entry_id
_cod_related_entry_database
_cod_related_entry_code
1 AMCSD 0016559
